data_4310066
loop_
_publ_author_name
'Peter H. Dinolfo'
'Kurt D. Benkstein'
'Charlotte L. Stern'
'Joseph T. Hupp'

_publ_section_title
;
C- and Z-Shaped Coordination Compounds. Synthesis, Structure, and
Spectroelectrochemistry of cis-
and trans-[Re(CO)3(L)]2-2,2'-bisbenzimidizolate with L = 4-Phenylpyridine,
2,4'-Bipyridine, or Pyridine
;
_journal_name_full 'Inorganic Chemistry'
_journal_page_first 8707
_journal_page_last 8714
_journal_paper_doi 10.1021/ic050894u
_journal_volume 44
_journal_year 2005
_chemical_formula_sum 'C22 H8 N4 O8 Re2'
_chemical_formula_weight 828.72
_chemical_name_systematic
; 
 ? 
;
_space_group_IT_number 88
_symmetry_cell_setting tetragonal
_symmetry_space_group_name_Hall '-I 4ad'
_symmetry_space_group_name_H-M 'I 41/a :2'
_atom_sites_solution_hydrogens geom
_atom_sites_solution_primary direct
_atom_sites_solution_secondary difmap
_audit_creation_method SHELXL-97
_cell_angle_alpha 90.00
_cell_angle_beta 90.00
_cell_angle_gamma 90.00
_cell_formula_units_Z 8
_cell_length_a 21.362(3)
_cell_length_b 21.362(3)
_cell_length_c 9.784(2)
_cell_measurement_temperature 153(2)
_cell_volume 4464.8(13)
_computing_cell_refinement 'Bruker SMART'
_computing_data_collection 'Bruker SMART'
_computing_data_reduction 'Bruker SHELXTL'
_computing_molecular_graphics 'Bruker SHELXTL'
_computing_publication_material 'Bruker SHELXTL'
_computing_structure_refinement 'SHELXL-97 (Sheldrick, 1997)'
_computing_structure_solution 'SHELXS-97 (Sheldrick, 1990)'
_diffrn_ambient_temperature 153(2)
_diffrn_measured_fraction_theta_full 0.986
_diffrn_measured_fraction_theta_max 0.986
_diffrn_measurement_device_type 'CCD area detector'
_diffrn_measurement_method 'omega scans'
_diffrn_radiation_monochromator graphite
_diffrn_radiation_source 'fine-focus sealed tube'
_diffrn_radiation_type MoK\a
_diffrn_radiation_wavelength 0.71073
_diffrn_reflns_av_R_equivalents 0.0589
_diffrn_reflns_av_sigmaI/netI 0.0232
_diffrn_reflns_limit_h_max 28
_diffrn_reflns_limit_h_min -27
_diffrn_reflns_limit_k_max 27
_diffrn_reflns_limit_k_min -28
_diffrn_reflns_limit_l_max 12
_diffrn_reflns_limit_l_min -12
_diffrn_reflns_number 20045
_diffrn_reflns_theta_full 28.28
_diffrn_reflns_theta_max 28.28
_diffrn_reflns_theta_min 1.91
_exptl_absorpt_coefficient_mu 10.894
_exptl_absorpt_correction_T_max 0.4423
_exptl_absorpt_correction_T_min 0.0973
_exptl_absorpt_correction_type integration
_exptl_crystal_colour colorless
_exptl_crystal_density_diffrn 2.466
_exptl_crystal_density_method 'not measured'
_exptl_crystal_description columnar
_exptl_crystal_F_000 3056
_exptl_crystal_size_max 0.52
_exptl_crystal_size_mid 0.23
_exptl_crystal_size_min 0.18
_refine_diff_density_max 0.479
_refine_diff_density_min -1.150
_refine_diff_density_rms 0.157
_refine_ls_extinction_method none
_refine_ls_goodness_of_fit_ref 1.198
_refine_ls_hydrogen_treatment mixed
_refine_ls_matrix_type full
_refine_ls_number_parameters 163
_refine_ls_number_reflns 2733
_refine_ls_number_restraints 0
_refine_ls_restrained_S_all 1.198
_refine_ls_R_factor_all 0.0224
_refine_ls_R_factor_gt 0.0206
_refine_ls_shift/su_max 0.002
_refine_ls_shift/su_mean 0.000
_refine_ls_structure_factor_coef Fsqd
_refine_ls_weighting_details 'calc w=1/[\s^2^(Fo^2^)+(0.0113P)^2^+19.8897P] where P=(Fo^2^+2Fc^2^)/3'
_refine_ls_weighting_scheme calc
_refine_ls_wR_factor_gt 0.0461
_refine_ls_wR_factor_ref 0.0469
_reflns_number_gt 2557
_reflns_number_total 2733
_reflns_threshold_expression >2sigma(I)
_cod_data_source_file ic050894usi20050602_034818_5.cif
_cod_data_source_block 4
_cod_depositor_comments
;
The following automatic conversions were performed:
'_symmetry_cell_setting' value 'Tetragonal' changed to 'tetragonal'
according to '/home/saulius/struct/CIF-dictionaries/cif_core.dic'
dictionary named 'cif_core.dic' version 2.4.1 from 2010-06-29.

Automatic conversion script
Id: cif_fix_enum 1527 2010-12-29 10:47:43Z saulius 
;
_cod_original_cell_volume 4464.5(13)
_cod_original_sg_symbol_H-M 'I 41/a'
_cod_database_code 4310066

loop_
_symmetry_equiv_pos_as_xyz
'x, y, z'
'-x+1/2, -y, z+1/2'
'-y+3/4, x+1/4, z+1/4'
'y+3/4, -x+3/4, z+3/4'
'x+1/2, y+1/2, z+1/2'
'-x+1, -y+1/2, z+1'
'-y+5/4, x+3/4, z+3/4'
'y+5/4, -x+5/4, z+5/4'
'-x, -y, -z'
'x-1/2, y, -z-1/2'
'y-3/4, -x-1/4, -z-1/4'
'-y-3/4, x-3/4, -z-3/4'
'-x+1/2, -y+1/2, -z+1/2'
'x, y+1/2, -z'
'y-1/4, -x+1/4, -z+1/4'
'-y-1/4, x-1/4, -z-1/4'

loop_
_atom_site_label
_atom_site_type_symbol
_atom_site_fract_x
_atom_site_fract_y
_atom_site_fract_z
_atom_site_U_iso_or_equiv
_atom_site_adp_type
_atom_site_occupancy
_atom_site_symmetry_multiplicity
_atom_site_calc_flag
_atom_site_refinement_flags
_atom_site_disorder_assembly
_atom_site_disorder_group
Re1 Re 0.564446(5) 0.396363(5) 1.120174(11) 0.01552(5) Uani 1 1 d . . .
N1 N 0.56078(12) 0.45177(12) 0.9298(3) 0.0177(5) Uani 1 1 d . . .
N2 N 0.50782(12) 0.53301(12) 0.8317(3) 0.0166(5) Uani 1 1 d . . .
O1 O 0.45808(13) 0.30710(13) 1.0151(3) 0.0350(6) Uani 1 1 d . . .
O2 O 0.66016(12) 0.30311(13) 1.0070(3) 0.0327(6) Uani 1 1 d . . .
O3 O 0.67261(12) 0.48765(12) 1.2050(3) 0.0310(6) Uani 1 1 d . . .
O4 O 0.56107(13) 0.33378(13) 1.4031(3) 0.0336(6) Uani 1 1 d . . .
C1 C 0.49584(15) 0.33976(15) 1.0531(3) 0.0217(6) Uani 1 1 d . . .
C2 C 0.62486(15) 0.33747(15) 1.0510(3) 0.0203(6) Uani 1 1 d . . .
C3 C 0.63331(15) 0.45445(15) 1.1782(3) 0.0201(6) Uani 1 1 d . . .
C4 C 0.56246(15) 0.35679(15) 1.2984(3) 0.0230(6) Uani 1 1 d . . .
C5 C 0.51741(14) 0.49609(14) 0.9388(3) 0.0174(6) Uani 1 1 d . . .
C6 C 0.58387(14) 0.45978(14) 0.7974(3) 0.0169(5) Uani 1 1 d . . .
C7 C 0.55048(14) 0.51046(14) 0.7367(3) 0.0167(6) Uani 1 1 d . . .
C8 C 0.56231(16) 0.52824(15) 0.6021(3) 0.0208(6) Uani 1 1 d . . .
H8 H 0.5396 0.5613 0.5601 0.025 Uiso 1 1 calc R . .
C9 C 0.60803(17) 0.49612(16) 0.5324(3) 0.0258(7) Uani 1 1 d . . .
H9 H 0.6165 0.5070 0.4401 0.031 Uiso 1 1 calc R . .
C10 C 0.64279(16) 0.44741(17) 0.5938(4) 0.0269(7) Uani 1 1 d . . .
H10 H 0.6749 0.4273 0.5431 0.032 Uiso 1 1 calc R . .
C11 C 0.63083(15) 0.42857(15) 0.7262(3) 0.0212(6) Uani 1 1 d . . .
H11 H 0.6538 0.3955 0.7672 0.025 Uiso 1 1 calc R . .

loop_
_atom_site_aniso_label
_atom_site_aniso_U_11
_atom_site_aniso_U_22
_atom_site_aniso_U_33
_atom_site_aniso_U_23
_atom_site_aniso_U_13
_atom_site_aniso_U_12
Re1 0.01587(7) 0.01382(7) 0.01687(7) 0.00028(4) -0.00044(4) 0.00272(4)
N1 0.0190(12) 0.0184(12) 0.0156(11) -0.0024(9) 0.0001(9) 0.0031(9)
N2 0.0181(12) 0.0161(12) 0.0157(11) -0.0005(9) 0.0013(9) 0.0012(9)
O1 0.0280(13) 0.0279(13) 0.0490(17) -0.0074(12) -0.0040(12) -0.0041(11)
O2 0.0281(13) 0.0302(14) 0.0398(15) -0.0075(11) 0.0008(11) 0.0110(11)
O3 0.0282(13) 0.0302(14) 0.0346(14) -0.0060(11) -0.0003(11) -0.0057(11)
O4 0.0383(15) 0.0356(15) 0.0269(13) 0.0112(11) -0.0018(11) 0.0017(12)
C1 0.0229(16) 0.0190(15) 0.0233(15) 0.0000(12) 0.0005(12) 0.0046(12)
C2 0.0201(15) 0.0189(14) 0.0220(15) -0.0007(12) -0.0035(12) 0.0028(11)
C3 0.0235(15) 0.0206(15) 0.0163(14) -0.0015(11) -0.0002(12) 0.0042(12)
C4 0.0218(15) 0.0208(15) 0.0264(16) 0.0008(12) -0.0009(12) 0.0034(12)
C5 0.0173(14) 0.0183(14) 0.0166(14) -0.0001(11) 0.0004(11) 0.0012(11)
C6 0.0181(14) 0.0145(13) 0.0180(13) -0.0016(10) 0.0011(11) -0.0015(10)
C7 0.0160(13) 0.0160(13) 0.0182(14) -0.0023(11) 0.0019(11) -0.0010(10)
C8 0.0244(16) 0.0186(14) 0.0194(15) 0.0014(11) 0.0034(12) -0.0006(12)
C9 0.0318(18) 0.0274(17) 0.0183(15) -0.0001(12) 0.0070(13) -0.0010(14)
C10 0.0267(17) 0.0272(16) 0.0269(17) -0.0047(13) 0.0095(13) 0.0028(13)
C11 0.0192(14) 0.0216(15) 0.0228(15) -0.0015(12) 0.0042(12) 0.0028(12)

loop_
_atom_type_symbol
_atom_type_description
_atom_type_scat_dispersion_real
_atom_type_scat_dispersion_imag
_atom_type_scat_source
C C 0.0033 0.0016 'International Tables Vol C Tables 4.2.6.8 and 6.1.1.4'
H H 0.0000 0.0000 'International Tables Vol C Tables 4.2.6.8 and 6.1.1.4'
N N 0.0061 0.0033 'International Tables Vol C Tables 4.2.6.8 and 6.1.1.4'
O O 0.0106 0.0060 'International Tables Vol C Tables 4.2.6.8 and 6.1.1.4'
Re Re -1.0185 7.2310 'International Tables Vol C Tables 4.2.6.8 and 6.1.1.4'

loop_
_geom_angle_atom_site_label_1
_geom_angle_atom_site_label_2
_geom_angle_atom_site_label_3
_geom_angle
_geom_angle_site_symmetry_1
_geom_angle_site_symmetry_3
_geom_angle_publ_flag
C2 Re1 C4 92.63(14) . . ?
C2 Re1 C3 90.69(13) . . ?
C4 Re1 C3 91.78(14) . . ?
C2 Re1 C1 88.91(13) . . ?
C4 Re1 C1 90.88(14) . . ?
C3 Re1 C1 177.32(13) . . ?
C2 Re1 N1 94.45(12) . . ?
C4 Re1 N1 172.65(12) . . ?
C3 Re1 N1 86.17(11) . . ?
C1 Re1 N1 91.22(12) . . ?
C2 Re1 N2 171.74(12) . 9_667 ?
C4 Re1 N2 95.20(12) . 9_667 ?
C3 Re1 N2 91.70(11) . 9_667 ?
C1 Re1 N2 88.33(11) . 9_667 ?
N1 Re1 N2 77.82(9) . 9_667 ?
C5 N1 C6 102.8(2) . . ?
C5 N1 Re1 110.54(19) . . ?
C6 N1 Re1 146.7(2) . . ?
C5 N2 C7 102.8(2) . . ?
C5 N2 Re1 110.18(19) . 9_667 ?
C7 N2 Re1 147.0(2) . 9_667 ?
O1 C1 Re1 178.7(3) . . ?
O2 C2 Re1 178.3(3) . . ?
O3 C3 Re1 176.9(3) . . ?
O4 C4 Re1 179.7(4) . . ?
N1 C5 N2 118.6(3) . . ?
N1 C5 C5 120.4(3) . 9_667 ?
N2 C5 C5 121.0(3) . 9_667 ?
C11 C6 N1 131.3(3) . . ?
C11 C6 C7 121.0(3) . . ?
N1 C6 C7 107.6(3) . . ?
N2 C7 C8 131.1(3) . . ?
N2 C7 C6 108.3(3) . . ?
C8 C7 C6 120.6(3) . . ?
C9 C8 C7 117.5(3) . . ?
C8 C9 C10 122.0(3) . . ?
C11 C10 C9 121.1(3) . . ?
C10 C11 C6 117.6(3) . . ?

loop_
_geom_bond_atom_site_label_1
_geom_bond_atom_site_label_2
_geom_bond_distance
_geom_bond_site_symmetry_2
_geom_bond_publ_flag
Re1 C2 1.925(3) . ?
Re1 C4 1.939(3) . ?
Re1 C3 2.006(3) . ?
Re1 C1 2.010(3) . ?
Re1 N1 2.208(3) . ?
Re1 N2 2.209(3) 9_667 ?
N1 C5 1.328(4) . ?
N1 C6 1.396(4) . ?
N2 C5 1.328(4) . ?
N2 C7 1.387(4) . ?
N2 Re1 2.209(3) 9_667 ?
O1 C1 1.130(4) . ?
O2 C2 1.137(4) . ?
O3 C3 1.130(4) . ?
O4 C4 1.137(4) . ?
C5 C5 1.419(6) 9_667 ?
C6 C11 1.392(4) . ?
C6 C7 1.426(4) . ?
C7 C8 1.394(4) . ?
C8 C9 1.375(5) . ?
C9 C10 1.412(5) . ?
C10 C11 1.380(5) . ?
